data_7241534
loop_
_publ_author_name
'Song, Xue-Qin'
'Xia, Xue-Li'
'Song, Fu-Qiang'
'Liu, Guo-Hua'
'Wang, Li'

_publ_section_title
;
 Tuning the coordination behavior of an unexplored asymmetric multidentate
 ligand for developing diverse heterometallic architectures with
 luminescent and magnetic properties
;
_journal_issue 4
_journal_name_full CrystEngComm
_journal_page_first 1000
_journal_page_last 1012
_journal_paper_doi 10.1039/D0CE01298J
_journal_volume 23
_journal_year 2021
_chemical_formula_moiety 'C62 H78 Er2 N4 O39 Zn8, 2(C2 H3 N)'
_chemical_formula_sum 'C66 H84 Er2 N6 O39 Zn8'
_chemical_formula_weight 2443.04
_space_group_crystal_system monoclinic
_space_group_IT_number 14
_space_group_name_Hall '-P 2ybc'
_space_group_name_H-M_alt 'P 1 21/c 1'
_atom_sites_solution_hydrogens mixed
_audit_creation_date 2019-10-04
_audit_creation_method
;
Olex2 1.2
(compiled 2018.05.29 svn.r3508 for OlexSys, GUI svn.r5506)
;
_audit_update_record
;
2020-07-19 deposited with the CCDC.	2020-11-23 downloaded from the CCDC.
;
_cell_angle_alpha 90
_cell_angle_beta 94.196(4)
_cell_angle_gamma 90
_cell_formula_units_Z 2
_cell_length_a 13.0554(6)
_cell_length_b 12.0662(6)
_cell_length_c 26.2854(10)
_cell_measurement_reflns_used 6947
_cell_measurement_temperature 293(2)
_cell_measurement_theta_max 69.795
_cell_measurement_theta_min 3.663
_cell_volume 4129.6(3)
_computing_cell_refinement
;
CrysAlisPro, Agilent Technologies,
Version 1.171.36.28 (release 01-02-2013 CrysAlis171 .NET)
(compiled Feb  1 2013,16:14:44)
;
_computing_data_collection
;
CrysAlisPro, Agilent Technologies,
Version 1.171.36.28 (release 01-02-2013 CrysAlis171 .NET)
(compiled Feb  1 2013,16:14:44)
;
_computing_data_reduction
;
CrysAlisPro, Agilent Technologies,
Version 1.171.36.28 (release 01-02-2013 CrysAlis171 .NET)
(compiled Feb  1 2013,16:14:44)
;
_computing_molecular_graphics 'Olex2 (Dolomanov et al., 2009)'
_computing_publication_material 'Olex2 (Dolomanov et al., 2009)'
_computing_structure_refinement 'XL (Sheldrick, 2008)'
_diffrn_ambient_temperature 293(2)
_diffrn_detector_area_resol_mean 16.0733
_diffrn_measured_fraction_theta_full 0.970
_diffrn_measured_fraction_theta_max 0.954
_diffrn_measurement_device_type 'SuperNova, Dual, Cu at zero, Eos'
_diffrn_measurement_method w-scans
_diffrn_radiation_type CuK\a
_diffrn_radiation_wavelength 1.54184
_diffrn_reflns_av_R_equivalents 0.0329
_diffrn_reflns_av_unetI/netI 0.0377
_diffrn_reflns_Laue_measured_fraction_full 0.970
_diffrn_reflns_Laue_measured_fraction_max 0.954
_diffrn_reflns_limit_h_max 15
_diffrn_reflns_limit_h_min -10
_diffrn_reflns_limit_k_max 14
_diffrn_reflns_limit_k_min -14
_diffrn_reflns_limit_l_max 31
_diffrn_reflns_limit_l_min -31
_diffrn_reflns_number 16943
_diffrn_reflns_point_group_measured_fraction_full 0.970
_diffrn_reflns_point_group_measured_fraction_max 0.954
_diffrn_reflns_theta_full 67.684
_diffrn_reflns_theta_max 70.026
_diffrn_reflns_theta_min 3.394
_diffrn_source 'SuperNova (Cu) X-ray Source'
_exptl_absorpt_coefficient_mu 6.906
_exptl_absorpt_correction_type none
_exptl_crystal_colour 'pale yellow'
_exptl_crystal_density_diffrn 1.965
_exptl_crystal_description block
_exptl_crystal_F_000 2420
_exptl_crystal_size_max 0.16
_exptl_crystal_size_mid 0.12
_exptl_crystal_size_min 0.10
_refine_diff_density_max 2.208
_refine_diff_density_min -1.853
_refine_diff_density_rms 0.150
_refine_ls_extinction_method none
_refine_ls_goodness_of_fit_ref 1.086
_refine_ls_hydrogen_treatment constr
_refine_ls_matrix_type full
_refine_ls_number_parameters 559
_refine_ls_number_reflns 7476
_refine_ls_number_restraints 81
_refine_ls_restrained_S_all 1.146
_refine_ls_R_factor_all 0.0613
_refine_ls_R_factor_gt 0.0580
_refine_ls_shift/su_max 0.001
_refine_ls_shift/su_mean 0.000
_refine_ls_structure_factor_coef Fsqd
_refine_ls_weighting_details 'w=1/[\s^2^(Fo^2^)+(0.0897P)^2^+30.5178P] where P=(Fo^2^+2Fc^2^)/3'
_refine_ls_weighting_scheme calc
_refine_ls_wR_factor_gt 0.1667
_refine_ls_wR_factor_ref 0.1696
_reflns_Friedel_coverage 0.000
_reflns_number_gt 6973
_reflns_number_total 7476
_reflns_threshold_expression 'I > 2\s(I)'
_cod_data_source_file d0ce01298j2.cif
_cod_data_source_block songxq_l5zner_shelxl
_cod_depositor_comments 'Adding full bibliography for 7241533--7241538.cif.'
_cod_database_code 7241534
_shelx_shelxl_version_number 2014/7
_shelx_space_group_comment
;
The symmetry employed for this shelxl refinement is uniquely defined
by the following loop, which should always be used as a source of
symmetry information in preference to the above space-group names.
They are only intended as comments.
;
_olex2_refinement_description
;
1. Fixed Uiso
 At 1.2 times of:
  All C(H) groups, All C(H,H) groups, All N(H) groups, All O(H) groups
 At 1.5 times of:
  All C(H,H,H) groups
2. Restrained distances
 O14-C24
 1.3 with sigma of 0.02
 C24-C25
 1.95 with sigma of 0.02
 H1-H5
 2.1 with sigma of 0.02
3. Rigid bond restraints
 O13, O14, C24, C25
 with sigma for 1-2 distances of 0.01 and sigma for 1-3 distances of 0.02
 C2, C3, C4, C5, C6, C7
 with sigma for 1-2 distances of 0.01 and sigma for 1-3 distances of 0.02
4. Uiso/Uaniso restraints and constraints
O13 \\sim O14 \\sim C24 \\sim C25: within 2A with sigma of 0.01 and sigma for
terminal atoms of 0.02
Uanis(C3) \\sim Ueq, Uanis(C4) \\sim Ueq, Uanis(C5) \\sim Ueq: with sigma of
0.01 and sigma for terminal atoms of 0.02
Uanis(C24) \\sim Ueq, Uanis(O14) \\sim Ueq, Uanis(C33) \\sim Ueq: with sigma of
0.005 and sigma for terminal atoms of 0.01
Uanis(C25) \\sim Ueq: with sigma of 0.001 and sigma for terminal atoms of 0.002
5. Others
 Fixed Sof: O14(0.5)
6.a Riding coordinates:
 O20(H20)
6.b Ternary CH refined with riding coordinates:
 O19(H19), C10(H10)
6.c Secondary CH2 refined with riding coordinates:
 C9(H9A,H9B), C11(H11A,H11B)
6.d Aromatic/amide H refined with riding coordinates:
 N1(H1), C3(H3), C4(H4), C5(H5), C12(H12), C14(H14), C15(H15), C16(H16)
6.e Idealised Me refined as rotating group:
 C1(H1A,H1B,H1C), C31(H31A,H31B,H31C), C19(H19A,H19B,H19C), C21(H21A,H21B,
 H21C), C23(H23A,H23B,H23C), C25(H25A,H25B,H25C), C27(H27A,H27B,H27C), C29(H29A,
 H29B,H29C), C33(H33A,H33B,H33C)
;
_olex2_submission_special_instructions 'No special instructions were received'

loop_
_space_group_symop_operation_xyz
'x, y, z'
'-x, y+1/2, -z+1/2'
'-x, -y, -z'
'x, -y-1/2, z-1/2'

loop_
_atom_site_label
_atom_site_type_symbol
_atom_site_fract_x
_atom_site_fract_y
_atom_site_fract_z
_atom_site_U_iso_or_equiv
_atom_site_adp_type
_atom_site_occupancy
_atom_site_site_symmetry_order
_atom_site_calc_flag
_atom_site_refinement_flags_posn
_atom_site_refinement_flags_adp
_atom_site_refinement_flags_occupancy
_atom_site_disorder_assembly
_atom_site_disorder_group
Er1 Er 0.24563(3) 0.13388(3) 0.09797(2) 0.02608(14) Uani 1 1 d . . . . .
Zn1 Zn 0.19529(8) 0.39486(9) 0.13357(4) 0.0351(2) Uani 1 1 d . . . . .
Zn2 Zn 0.03012(6) -0.03159(8) 0.10233(3) 0.0225(2) Uani 1 1 d . . . . .
Zn3 Zn 0.37533(8) 0.29249(10) 0.20986(4) 0.0424(3) Uani 1 1 d . . . . .
Zn4 Zn -0.15025(6) 0.04844(7) 0.00547(3) 0.0217(2) Uani 1 1 d . . . . .
O1 O 0.2545(6) 0.5299(5) 0.0847(3) 0.0521(16) Uani 1 1 d . . . . .
O2 O 0.2398(4) 0.3183(5) 0.0699(2) 0.0361(12) Uani 1 1 d . . . . .
O3 O 0.2721(4) 0.1411(4) 0.00912(18) 0.0305(11) Uani 1 1 d . . . . .
O4 O -0.1188(3) -0.0129(4) 0.07234(16) 0.0239(9) Uani 1 1 d . . . . .
O5 O 0.1560(4) 0.0173(4) 0.14784(16) 0.0255(10) Uani 1 1 d . . . . .
O6 O 0.3475(4) 0.0360(5) 0.17961(19) 0.0349(12) Uani 1 1 d . . . . .
O7 O 0.0501(4) -0.1953(4) 0.08419(18) 0.0334(11) Uani 1 1 d . . . . .
O8 O 0.3192(4) -0.0355(4) 0.07587(18) 0.0331(11) Uani 1 1 d . . . . .
O9 O 0.0646(4) 0.2150(5) 0.1081(2) 0.0366(12) Uani 1 1 d . . . . .
O10 O 0.0455(4) 0.3940(5) 0.1240(2) 0.0385(12) Uani 1 1 d . . . . .
O11 O 0.2196(5) 0.5050(5) 0.1900(2) 0.0497(15) Uani 1 1 d . . . . .
O12 O 0.3637(6) 0.4503(7) 0.2306(4) 0.080(3) Uani 1 1 d . . . . .
O13 O 0.4465(6) 0.2133(7) 0.2662(2) 0.0639(19) Uani 1 1 d . U . . .
O14 O 0.4596(12) 0.1911(15) 0.3483(5) 0.068(4) Uani 0.5 1 d D U P . .
O15 O 0.4880(5) 0.2928(6) 0.1649(2) 0.0551(17) Uani 1 1 d . . . . .
O16 O 0.4173(4) 0.1863(5) 0.1034(2) 0.0382(12) Uani 1 1 d . . . . .
O17 O -0.0535(4) 0.1788(4) 0.00026(17) 0.0273(10) Uani 1 1 d . . . . .
O18 O -0.2833(4) 0.1249(4) -0.00279(19) 0.0287(10) Uani 1 1 d . . . . .
O19 O 0.2488(4) 0.2541(4) 0.17130(18) 0.0288(10) Uani 1 1 d . . . . .
H19 H 0.1982 0.2288 0.1945 0.035 Uiso 1 1 calc R . . . .
O20 O 0.1040(3) 0.0458(4) 0.04805(16) 0.0208(9) Uani 1 1 d . . . . .
H20 H 0.1149 0.1186 0.0480 0.025 Uiso 1 1 d R . . . .
N1 N 0.2933(5) 0.1773(5) -0.0734(2) 0.0295(12) Uani 1 1 d . . . . .
H1 H 0.2962 0.2273 -0.0966 0.035 Uiso 1 1 calc DR . . . .
N2 N -0.0403(4) -0.0573(5) 0.1678(2) 0.0272(12) Uani 1 1 d . . . . .
C30 C 0.0102(6) 0.2983(7) 0.1131(3) 0.0328(16) Uani 1 1 d . . . . .
C1 C 0.2693(11) 0.6414(9) 0.0966(5) 0.071(3) Uani 1 1 d . . . . .
H1A H 0.2291 0.6608 0.1245 0.106 Uiso 1 1 calc GR . . . .
H1B H 0.2483 0.6859 0.0674 0.106 Uiso 1 1 calc GR . . . .
H1C H 0.3406 0.6544 0.1062 0.106 Uiso 1 1 calc GR . . . .
C2 C 0.2833(11) 0.4911(8) 0.0387(4) 0.068(3) Uani 1 1 d . U . . .
C3 C 0.3176(15) 0.5567(14) 0.0017(6) 0.103(4) Uani 1 1 d . U . . .
H3 H 0.3087 0.6331 0.0026 0.124 Uiso 1 1 calc R . . . .
C31 C -0.1032(6) 0.2856(8) 0.1066(3) 0.043(2) Uani 1 1 d . . . . .
H31A H -0.1210 0.2379 0.0781 0.065 Uiso 1 1 calc GR . . . .
H31B H -0.1344 0.3569 0.1006 0.065 Uiso 1 1 calc GR . . . .
H31C H -0.1275 0.2537 0.1370 0.065 Uiso 1 1 calc GR . . . .
C4 C 0.3697(18) 0.5037(16) -0.0401(7) 0.123(5) Uani 1 1 d . U . . .
H4 H 0.4137 0.5438 -0.0594 0.147 Uiso 1 1 calc R . . . .
C5 C 0.3521(15) 0.3990(13) -0.0489(6) 0.104(5) Uani 1 1 d . U . . .
H5 H 0.3721 0.3681 -0.0790 0.124 Uiso 1 1 calc DR . . . .
C6 C 0.3023(11) 0.3293(8) -0.0134(4) 0.062(3) Uani 1 1 d . U . . .
C7 C 0.2732(7) 0.3750(7) 0.0324(3) 0.0385(17) Uani 1 1 d . U . . .
C8 C 0.2874(6) 0.2104(7) -0.0250(3) 0.0334(16) Uani 1 1 d . . . . .
C9 C 0.2950(5) 0.0629(6) -0.0888(3) 0.0279(14) Uani 1 1 d . . . . .
H9A H 0.3201 0.0189 -0.0597 0.033 Uiso 1 1 calc R . . . .
H9B H 0.3438 0.0552 -0.1147 0.033 Uiso 1 1 calc R . . . .
C10 C -0.1912(5) -0.0144(6) 0.1100(2) 0.0252(13) Uani 1 1 d . . . . .
H10 H -0.2023 0.0618 0.1213 0.030 Uiso 1 1 calc R . . . .
C11 C -0.1496(5) -0.0824(7) 0.1554(2) 0.0299(15) Uani 1 1 d . . . . .
H11A H -0.1883 -0.0661 0.1846 0.036 Uiso 1 1 calc R . . . .
H11B H -0.1576 -0.1607 0.1476 0.036 Uiso 1 1 calc R . . . .
C12 C -0.0007(6) -0.0625(6) 0.2133(3) 0.0317(15) Uani 1 1 d . . . . .
H12 H -0.0447 -0.0736 0.2391 0.038 Uiso 1 1 calc R . . . .
C13 C 0.1073(6) -0.0523(6) 0.2279(2) 0.0296(15) Uani 1 1 d . . . . .
C14 C 0.1418(7) -0.0826(9) 0.2790(3) 0.047(2) Uani 1 1 d . . . . .
H14 H 0.0947 -0.1066 0.3014 0.056 Uiso 1 1 calc R . . . .
C15 C 0.2425(8) -0.0765(12) 0.2946(4) 0.065(3) Uani 1 1 d . . . . .
H15 H 0.2636 -0.0989 0.3276 0.078 Uiso 1 1 calc R . . . .
C16 C 0.3159(7) -0.0378(9) 0.2631(3) 0.049(2) Uani 1 1 d . . . . .
H16 H 0.3848 -0.0331 0.2748 0.059 Uiso 1 1 calc R . . . .
C17 C 0.2835(6) -0.0067(7) 0.2140(3) 0.0341(16) Uani 1 1 d . . . . .
C18 C 0.1801(5) -0.0144(6) 0.1948(2) 0.0270(14) Uani 1 1 d . . . . .
C19 C 0.4493(6) -0.0103(9) 0.1825(4) 0.048(2) Uani 1 1 d . . . . .
H19A H 0.4790 0.0002 0.1505 0.072 Uiso 1 1 calc GR . . . .
H19B H 0.4458 -0.0881 0.1898 0.072 Uiso 1 1 calc GR . . . .
H19C H 0.4910 0.0261 0.2091 0.072 Uiso 1 1 calc GR . . . .
C20 C 0.4908(6) 0.2383(7) 0.1243(3) 0.0382(17) Uani 1 1 d . . . . .
C21 C 0.5930(7) 0.2287(10) 0.1016(4) 0.059(3) Uani 1 1 d . . . . .
H21A H 0.6055 0.1527 0.0932 0.088 Uiso 1 1 calc GR . . . .
H21B H 0.6464 0.2544 0.1258 0.088 Uiso 1 1 calc GR . . . .
H21C H 0.5924 0.2730 0.0712 0.088 Uiso 1 1 calc GR . . . .
C22 C 0.2926(7) 0.5186(8) 0.2210(4) 0.049(2) Uani 1 1 d . . . . .
C23 C 0.2969(9) 0.6234(9) 0.2525(5) 0.068(3) Uani 1 1 d . . . . .
H23A H 0.2285 0.6465 0.2584 0.102 Uiso 1 1 calc GR . . . .
H23B H 0.3304 0.6807 0.2346 0.102 Uiso 1 1 calc GR . . . .
H23C H 0.3348 0.6096 0.2846 0.102 Uiso 1 1 calc GR . . . .
C24 C 0.4167(9) 0.2123(11) 0.3082(4) 0.066(2) Uani 1 1 d D U . . .
C25 C 0.3165(10) 0.2611(13) 0.3129(6) 0.084(3) Uani 1 1 d D U . . .
H25A H 0.3242 0.3313 0.3300 0.126 Uiso 1 1 calc GR . . . .
H25B H 0.2759 0.2126 0.3323 0.126 Uiso 1 1 calc GR . . . .
H25C H 0.2829 0.2720 0.2796 0.126 Uiso 1 1 calc GR . . . .
C26 C -0.0370(5) 0.2324(6) -0.0397(3) 0.0280(14) Uani 1 1 d . . . . .
C27 C 0.0009(10) 0.3507(8) -0.0332(4) 0.059(3) Uani 1 1 d . . . . .
H27A H -0.0560 0.3986 -0.0278 0.089 Uiso 1 1 calc GR . . . .
H27B H 0.0327 0.3735 -0.0633 0.089 Uiso 1 1 calc GR . . . .
H27C H 0.0501 0.3549 -0.0042 0.089 Uiso 1 1 calc GR . . . .
C28 C -0.3438(5) 0.0958(6) -0.0415(3) 0.0274(14) Uani 1 1 d . . . . .
C29 C -0.4510(6) 0.1418(8) -0.0432(4) 0.047(2) Uani 1 1 d . . . . .
H29A H -0.4953 0.0895 -0.0282 0.070 Uiso 1 1 calc GR . . . .
H29B H -0.4754 0.1551 -0.0780 0.070 Uiso 1 1 calc GR . . . .
H29C H -0.4507 0.2101 -0.0245 0.070 Uiso 1 1 calc GR . . . .
N3 N 0.9065(8) 0.7158(7) 0.2593(4) 0.068(3) Uani 1 1 d . . . . .
C32 C 0.9445(8) 0.6829(8) 0.2245(4) 0.053(2) Uani 1 1 d . . . . .
C33 C 0.9930(11) 0.6434(10) 0.1802(4) 0.073(3) Uani 1 1 d . U . . .
H33A H 1.0044 0.7046 0.1579 0.109 Uiso 1 1 calc GR . . . .
H33B H 0.9493 0.5899 0.1624 0.109 Uiso 1 1 calc GR . . . .
H33C H 1.0576 0.6095 0.1908 0.109 Uiso 1 1 calc GR . . . .

loop_
_atom_site_aniso_label
_atom_site_aniso_U_11
_atom_site_aniso_U_22
_atom_site_aniso_U_33
_atom_site_aniso_U_23
_atom_site_aniso_U_13
_atom_site_aniso_U_12
Er1 0.0283(2) 0.0289(2) 0.0206(2) -0.00302(14) -0.00154(15) -0.00563(15)
Zn1 0.0335(5) 0.0340(5) 0.0376(5) -0.0080(4) 0.0020(4) 0.0038(4)
Zn2 0.0205(4) 0.0321(5) 0.0148(4) 0.0010(3) 0.0007(3) -0.0006(3)
Zn3 0.0322(5) 0.0535(7) 0.0396(6) -0.0207(5) -0.0105(4) 0.0025(5)
Zn4 0.0200(4) 0.0296(5) 0.0154(4) -0.0010(3) 0.0005(3) 0.0046(3)
O1 0.067(4) 0.032(3) 0.058(4) 0.000(3) 0.008(3) -0.004(3)
O2 0.038(3) 0.037(3) 0.034(3) 0.001(2) 0.011(2) 0.000(2)
O3 0.036(3) 0.034(3) 0.021(2) 0.0042(19) 0.000(2) -0.008(2)
O4 0.018(2) 0.036(3) 0.018(2) -0.0004(18) -0.0001(16) -0.0018(18)
O5 0.025(2) 0.033(2) 0.017(2) 0.0018(18) -0.0070(17) 0.0000(19)
O6 0.023(2) 0.050(3) 0.031(3) 0.003(2) -0.0036(19) 0.008(2)
O7 0.051(3) 0.028(3) 0.021(2) 0.0069(19) 0.001(2) 0.001(2)
O8 0.035(3) 0.040(3) 0.024(2) -0.002(2) -0.003(2) 0.006(2)
O9 0.042(3) 0.032(3) 0.034(3) -0.014(2) -0.004(2) 0.004(2)
O10 0.035(3) 0.033(3) 0.047(3) -0.010(2) 0.003(2) 0.002(2)
O11 0.051(4) 0.044(3) 0.053(4) -0.020(3) -0.004(3) 0.008(3)
O12 0.056(4) 0.064(5) 0.114(7) -0.046(5) -0.033(4) 0.004(4)
O13 0.054(4) 0.097(5) 0.040(3) -0.020(3) -0.002(3) 0.023(4)
O14 0.078(7) 0.089(8) 0.036(5) -0.004(5) 0.003(5) -0.019(6)
O15 0.043(3) 0.075(5) 0.047(3) -0.024(3) 0.001(3) -0.020(3)
O16 0.034(3) 0.048(3) 0.033(3) -0.005(2) 0.000(2) -0.005(2)
O17 0.027(2) 0.034(3) 0.021(2) -0.0013(19) 0.0005(18) -0.001(2)
O18 0.023(2) 0.033(3) 0.030(2) -0.007(2) -0.0020(19) 0.0068(19)
O19 0.027(2) 0.034(3) 0.025(2) -0.0061(19) -0.0021(18) -0.002(2)
O20 0.019(2) 0.023(2) 0.020(2) -0.0014(17) -0.0009(16) 0.0018(16)
N1 0.030(3) 0.037(3) 0.022(3) 0.005(2) 0.004(2) -0.006(2)
N2 0.025(3) 0.036(3) 0.021(3) 0.001(2) 0.001(2) 0.000(2)
C30 0.032(4) 0.042(4) 0.025(3) -0.013(3) 0.000(3) 0.007(3)
C1 0.095(9) 0.048(6) 0.069(7) -0.013(5) 0.009(6) 0.017(6)
C2 0.121(10) 0.029(4) 0.057(6) -0.007(4) 0.019(6) -0.021(5)
C3 0.156(10) 0.077(7) 0.081(7) 0.007(5) 0.028(7) -0.025(7)
C31 0.029(4) 0.058(5) 0.043(4) -0.031(4) 0.000(3) 0.002(4)
C4 0.163(10) 0.094(7) 0.118(9) 0.008(7) 0.051(8) -0.024(7)
C5 0.144(9) 0.087(7) 0.085(7) 0.004(6) 0.041(7) -0.029(7)
C6 0.112(9) 0.035(5) 0.039(5) -0.004(4) 0.016(5) -0.017(5)
C7 0.047(5) 0.033(4) 0.035(4) 0.003(3) 0.003(3) -0.012(3)
C8 0.035(4) 0.034(4) 0.031(4) 0.002(3) 0.003(3) -0.012(3)
C9 0.019(3) 0.040(4) 0.024(3) -0.001(3) 0.001(2) -0.002(3)
C10 0.020(3) 0.036(4) 0.019(3) -0.001(3) 0.002(2) -0.002(3)
C11 0.028(3) 0.043(4) 0.019(3) 0.005(3) 0.003(3) -0.006(3)
C12 0.041(4) 0.035(4) 0.020(3) 0.005(3) 0.007(3) 0.000(3)
C13 0.032(4) 0.039(4) 0.017(3) 0.002(3) -0.004(3) 0.002(3)
C14 0.047(5) 0.067(6) 0.026(4) 0.015(4) 0.001(3) 0.006(4)
C15 0.051(6) 0.110(9) 0.031(4) 0.028(5) -0.013(4) 0.007(6)
C16 0.035(4) 0.083(7) 0.028(4) 0.012(4) -0.009(3) 0.009(4)
C17 0.029(4) 0.047(4) 0.025(3) 0.001(3) -0.008(3) 0.007(3)
C18 0.030(3) 0.033(4) 0.016(3) 0.003(3) -0.007(3) 0.004(3)
C19 0.023(4) 0.065(6) 0.056(5) 0.012(4) -0.003(3) 0.014(4)
C20 0.034(4) 0.042(4) 0.037(4) -0.004(3) -0.005(3) -0.005(3)
C21 0.040(5) 0.068(7) 0.071(6) -0.017(5) 0.011(5) -0.022(5)
C22 0.049(5) 0.047(5) 0.052(5) -0.026(4) 0.006(4) -0.002(4)
C23 0.062(7) 0.054(6) 0.087(8) -0.043(6) 0.000(6) -0.006(5)
C24 0.064(4) 0.079(4) 0.054(3) -0.015(3) 0.003(3) -0.003(3)
C25 0.083(4) 0.084(4) 0.085(4) -0.004(2) 0.011(2) 0.001(2)
C26 0.031(3) 0.023(3) 0.031(4) 0.007(3) 0.001(3) 0.002(3)
C27 0.099(9) 0.034(5) 0.043(5) 0.000(4) -0.005(5) -0.026(5)
C28 0.023(3) 0.026(3) 0.033(4) 0.004(3) 0.000(3) 0.003(3)
C29 0.025(4) 0.062(6) 0.051(5) -0.003(4) -0.007(3) 0.009(4)
N3 0.097(7) 0.043(4) 0.068(6) 0.011(4) 0.047(5) 0.004(4)
C32 0.062(6) 0.051(5) 0.050(5) 0.020(4) 0.020(5) 0.013(5)
C33 0.099(7) 0.066(6) 0.057(5) 0.015(5) 0.033(5) 0.016(5)

loop_
_atom_type_symbol
_atom_type_description
_atom_type_scat_dispersion_real
_atom_type_scat_dispersion_imag
_atom_type_scat_source
C C 0.0181 0.0091 'International Tables Vol C Tables 4.2.6.8 and 6.1.1.4'
H H 0.0000 0.0000 'International Tables Vol C Tables 4.2.6.8 and 6.1.1.4'
Er Er -9.4367 3.9380 'International Tables Vol C Tables 4.2.6.8 and 6.1.1.4'
N N 0.0311 0.0180 'International Tables Vol C Tables 4.2.6.8 and 6.1.1.4'
O O 0.0492 0.0322 'International Tables Vol C Tables 4.2.6.8 and 6.1.1.4'
Zn Zn -1.5491 0.6778 'International Tables Vol C Tables 4.2.6.8 and 6.1.1.4'

loop_
_geom_angle_atom_site_label_1
_geom_angle_atom_site_label_2
_geom_angle_atom_site_label_3
_geom_angle
_geom_angle_site_symmetry_1
_geom_angle_site_symmetry_3
_geom_angle_publ_flag
Zn1 Er1 Zn2 110.81(3) . . ?
Zn1 Er1 H20 95.2 . . ?
Zn2 Er1 H20 48.7 . . ?
O2 Er1 Zn1 36.50(13) . . ?
O2 Er1 Zn2 123.43(14) . . ?
O2 Er1 O3 70.19(18) . . ?
O2 Er1 O6 131.70(19) . . ?
O2 Er1 O8 138.81(18) . . ?
O2 Er1 O9 70.42(18) . . ?
O2 Er1 O19 71.24(18) . . ?
O2 Er1 O20 103.86(17) . . ?
O2 Er1 H20 83.1 . . ?
O3 Er1 Zn1 106.44(13) . . ?
O3 Er1 Zn2 103.28(12) . . ?
O3 Er1 O6 133.84(17) . . ?
O3 Er1 O9 106.56(18) . . ?
O3 Er1 O19 139.91(17) . . ?
O3 Er1 O20 69.32(16) . . ?
O3 Er1 H20 63.7 . . ?
O5 Er1 Zn1 107.21(12) . . ?
O5 Er1 Zn2 34.82(11) . . ?
O5 Er1 O2 138.92(18) . . ?
O5 Er1 O3 134.10(16) . . ?
O5 Er1 O6 61.53(16) . . ?
O5 Er1 O8 80.99(18) . . ?
O5 Er1 O9 70.50(18) . . ?
O5 Er1 O16 131.35(18) . . ?
O5 Er1 O19 83.80(17) . . ?
O5 Er1 O20 69.00(15) . . ?
O5 Er1 H20 83.0 . . ?
O6 Er1 Zn1 106.38(12) . . ?
O6 Er1 Zn2 94.33(12) . . ?
O6 Er1 H20 142.4 . . ?
O8 Er1 Zn1 167.17(13) . . ?
O8 Er1 Zn2 81.62(14) . . ?
O8 Er1 O3 72.47(18) . . ?
O8 Er1 O6 68.36(17) . . ?
O8 Er1 O9 138.31(18) . . ?
O8 Er1 O19 137.57(17) . . ?
O8 Er1 O20 78.15(16) . . ?
O8 Er1 H20 95.6 . . ?
O9 Er1 Zn1 54.51(12) . . ?
O9 Er1 Zn2 57.58(12) . . ?
O9 Er1 O6 118.81(16) . . ?
O9 Er1 H20 52.2 . . ?
O16 Er1 Zn1 86.29(15) . . ?
O16 Er1 Zn2 159.83(15) . . ?
O16 Er1 O2 76.7(2) . . ?
O16 Er1 O3 80.90(18) . . ?
O16 Er1 O6 69.83(18) . . ?
O16 Er1 O8 80.9(2) . . ?
O16 Er1 O9 140.77(19) . . ?
O16 Er1 O19 80.07(18) . . ?
O16 Er1 O20 147.55(16) . . ?
O16 Er1 H20 143.5 . . ?
O19 Er1 Zn1 37.46(12) . . ?
O19 Er1 Zn2 106.69(12) . . ?
O19 Er1 O6 69.55(17) . . ?
O19 Er1 O9 69.68(16) . . ?
O19 Er1 O20 131.47(15) . . ?
O19 Er1 H20 121.5 . . ?
O20 Er1 Zn1 113.77(10) . . ?
O20 Er1 Zn2 34.65(10) . . ?
O20 Er1 O6 123.10(16) . . ?
O20 Er1 O9 63.70(15) . . ?
O20 Er1 H20 21.0 . . ?
O1 Zn1 Er1 115.95(18) . . ?
O2 Zn1 Er1 43.28(16) . . ?
O2 Zn1 O1 74.2(2) . . ?
O2 Zn1 O19 85.1(2) . . ?
O10 Zn1 Er1 99.96(16) . . ?
O10 Zn1 O1 108.3(3) . . ?
O10 Zn1 O2 103.6(2) . . ?
O10 Zn1 O11 101.7(2) . . ?
O10 Zn1 O19 111.0(2) . . ?
O11 Zn1 Er1 143.6(2) . . ?
O11 Zn1 O1 84.3(3) . . ?
O11 Zn1 O2 150.8(3) . . ?
O11 Zn1 O19 99.2(2) . . ?
O19 Zn1 Er1 45.32(13) . . ?
O19 Zn1 O1 138.9(2) . . ?
O4 Zn2 Er1 132.27(14) . . ?
O5 Zn2 Er1 39.92(13) . . ?
O5 Zn2 O4 152.65(19) . . ?
O5 Zn2 O7 107.6(2) . . ?
O7 Zn2 Er1 115.47(16) . . ?
O7 Zn2 O4 98.6(2) . . ?
O20 Zn2 Er1 43.49(12) . . ?
O20 Zn2 O4 99.58(17) . . ?
O20 Zn2 O5 82.80(18) . . ?
O20 Zn2 O7 101.89(19) . . ?
O20 Zn2 N2 160.4(2) . . ?
N2 Zn2 Er1 122.36(17) . . ?
N2 Zn2 O4 82.4(2) . . ?
N2 Zn2 O5 86.7(2) . . ?
N2 Zn2 O7 97.1(2) . . ?
O13 Zn3 O12 107.7(3) . . ?
O13 Zn3 O15 97.1(3) . . ?
O15 Zn3 O12 103.9(4) . . ?
O19 Zn3 O12 107.1(3) . . ?
O19 Zn3 O13 128.8(3) . . ?
O19 Zn3 O15 109.6(2) . . ?
O4 Zn4 O17 105.52(19) . . ?
O4 Zn4 O18 114.2(2) . . ?
O4 Zn4 O20 112.37(19) . 3 ?
O18 Zn4 O17 100.3(2) . . ?
O20 Zn4 O17 100.19(19) 3 . ?
O20 Zn4 O18 120.98(19) 3 . ?
C1 O1 Zn1 128.3(7) . . ?
C2 O1 Zn1 112.5(5) . . ?
C2 O1 C1 119.1(8) . . ?
Zn1 O2 Er1 100.2(2) . . ?
C7 O2 Er1 137.1(5) . . ?
C7 O2 Zn1 121.1(5) . . ?
C8 O3 Er1 140.1(5) . . ?
Zn4 O4 Zn2 121.7(2) . . ?
C10 O4 Zn2 113.0(4) . . ?
C10 O4 Zn4 122.3(4) . . ?
Zn2 O5 Er1 105.27(18) . . ?
C18 O5 Er1 128.2(4) . . ?
C18 O5 Zn2 126.5(5) . . ?
C17 O6 Er1 113.4(4) . . ?
C17 O6 C19 115.0(6) . . ?
C19 O6 Er1 127.5(5) . . ?
C26 O7 Zn2 123.4(4) 3 . ?
C28 O8 Er1 146.7(5) 3 . ?
C30 O9 Er1 148.1(5) . . ?
C30 O10 Zn1 112.2(5) . . ?
C22 O11 Zn1 131.3(6) . . ?
C22 O12 Zn3 130.1(6) . . ?
C24 O13 Zn3 122.6(7) . . ?
C20 O15 Zn3 125.7(6) . . ?
C20 O16 Er1 151.2(6) . . ?
C26 O17 Zn4 126.6(5) . . ?
C28 O18 Zn4 116.4(4) . . ?
Er1 O19 H19 109.7 . . ?
Zn1 O19 Er1 97.22(18) . . ?
Zn1 O19 H19 109.7 . . ?
Zn3 O19 Er1 121.9(2) . . ?
Zn3 O19 Zn1 107.6(2) . . ?
Zn3 O19 H19 109.7 . . ?
Er1 O20 H20 57.0 . . ?
Zn2 O20 Er1 101.85(17) . . ?
Zn2 O20 H20 123.0 . . ?
Zn4 O20 Er1 112.51(19) 3 . ?
Zn4 O20 Zn2 115.7(2) 3 . ?
Zn4 O20 H20 121.2 3 . ?
C8 N1 H1 118.1 . . ?
C8 N1 C9 123.8(6) . . ?
C9 N1 H1 118.1 . . ?
C11 N2 Zn2 109.5(4) . . ?
C12 N2 Zn2 128.8(5) . . ?
C12 N2 C11 121.4(6) . . ?
O9 C30 O10 124.0(7) . . ?
O9 C30 C31 118.4(7) . . ?
O10 C30 C31 117.6(7) . . ?
O1 C1 H1A 109.5 . . ?
O1 C1 H1B 109.5 . . ?
O1 C1 H1C 109.5 . . ?
H1A C1 H1B 109.5 . . ?
H1A C1 H1C 109.5 . . ?
H1B C1 H1C 109.5 . . ?
O1 C2 C7 114.2(9) . . ?
C3 C2 O1 123.9(11) . . ?
C3 C2 C7 121.9(12) . . ?
C2 C3 H3 120.9 . . ?
C2 C3 C4 118.3(16) . . ?
C4 C3 H3 120.9 . . ?
C30 C31 H31A 109.5 . . ?
C30 C31 H31B 109.5 . . ?
C30 C31 H31C 109.5 . . ?
H31A C31 H31B 109.5 . . ?
H31A C31 H31C 109.5 . . ?
H31B C31 H31C 109.5 . . ?
C3 C4 H4 121.1 . . ?
C5 C4 C3 117.9(17) . . ?
C5 C4 H4 121.1 . . ?
C4 C5 H5 118.9 . . ?
C4 C5 C6 122.1(16) . . ?
C6 C5 H5 118.9 . . ?
C5 C6 C8 119.4(10) . . ?
C7 C6 C5 119.2(10) . . ?
C7 C6 C8 121.3(8) . . ?
O2 C7 C2 117.8(8) . . ?
O2 C7 C6 124.8(8) . . ?
C6 C7 C2 117.4(8) . . ?
O3 C8 N1 120.2(7) . . ?
O3 C8 C6 121.7(7) . . ?
N1 C8 C6 118.0(7) . . ?
N1 C9 H9A 108.3 . . ?
N1 C9 H9B 108.3 . . ?
N1 C9 C10 115.8(6) . 3 ?
H9A C9 H9B 107.4 . . ?
C10 C9 H9A 108.3 3 . ?
C10 C9 H9B 108.3 3 . ?
O4 C10 C9 111.4(5) . 3 ?
O4 C10 H10 108.7 . . ?
O4 C10 C11 109.7(5) . . ?
C9 C10 H10 108.7 3 . ?
C11 C10 C9 109.5(6) . 3 ?
C11 C10 H10 108.7 . . ?
N2 C11 C10 110.5(6) . . ?
N2 C11 H11A 109.6 . . ?
N2 C11 H11B 109.6 . . ?
C10 C11 H11A 109.6 . . ?
C10 C11 H11B 109.6 . . ?
H11A C11 H11B 108.1 . . ?
N2 C12 H12 117.6 . . ?
N2 C12 C13 124.8(7) . . ?
C13 C12 H12 117.6 . . ?
C14 C13 C12 117.6(7) . . ?
C18 C13 C12 123.7(6) . . ?
C18 C13 C14 118.7(7) . . ?
C13 C14 H14 119.9 . . ?
C15 C14 C13 120.3(8) . . ?
C15 C14 H14 119.9 . . ?
C14 C15 H15 118.9 . . ?
C14 C15 C16 122.3(8) . . ?
C16 C15 H15 118.9 . . ?
C15 C16 H16 121.0 . . ?
C17 C16 C15 118.0(8) . . ?
C17 C16 H16 121.0 . . ?
O6 C17 C16 123.9(7) . . ?
O6 C17 C18 113.6(6) . . ?
C16 C17 C18 122.5(8) . . ?
O5 C18 C13 123.3(6) . . ?
O5 C18 C17 118.5(7) . . ?
C17 C18 C13 118.1(6) . . ?
O6 C19 H19A 109.5 . . ?
O6 C19 H19B 109.5 . . ?
O6 C19 H19C 109.5 . . ?
H19A C19 H19B 109.5 . . ?
H19A C19 H19C 109.5 . . ?
H19B C19 H19C 109.5 . . ?
O15 C20 C21 117.3(7) . . ?
O16 C20 O15 124.9(8) . . ?
O16 C20 C21 117.7(8) . . ?
C20 C21 H21A 109.5 . . ?
C20 C21 H21B 109.5 . . ?
C20 C21 H21C 109.5 . . ?
H21A C21 H21B 109.5 . . ?
H21A C21 H21C 109.5 . . ?
H21B C21 H21C 109.5 . . ?
O11 C22 O12 125.3(8) . . ?
O11 C22 C23 118.4(9) . . ?
O12 C22 C23 116.2(9) . . ?
C22 C23 H23A 109.5 . . ?
C22 C23 H23B 109.5 . . ?
C22 C23 H23C 109.5 . . ?
H23A C23 H23B 109.5 . . ?
H23A C23 H23C 109.5 . . ?
H23B C23 H23C 109.5 . . ?
O13 C24 C25 115.5(11) . . ?
O14 C24 O13 131.1(13) . . ?
O14 C24 C25 112.6(13) . . ?
C24 C25 H25A 109.5 . . ?
C24 C25 H25B 109.5 . . ?
C24 C25 H25C 109.5 . . ?
H25A C25 H25B 109.5 . . ?
H25A C25 H25C 109.5 . . ?
H25B C25 H25C 109.5 . . ?
O7 C26 O17 124.9(7) 3 . ?
O7 C26 C27 117.6(7) 3 . ?
O17 C26 C27 117.5(7) . . ?
C26 C27 H27A 109.5 . . ?
C26 C27 H27B 109.5 . . ?
C26 C27 H27C 109.5 . . ?
H27A C27 H27B 109.5 . . ?
H27A C27 H27C 109.5 . . ?
H27B C27 H27C 109.5 . . ?
O8 C28 O18 124.5(6) 3 . ?
O8 C28 C29 119.5(7) 3 . ?
O18 C28 C29 116.0(7) . . ?
C28 C29 H29A 109.5 . . ?
C28 C29 H29B 109.5 . . ?
C28 C29 H29C 109.5 . . ?
H29A C29 H29B 109.5 . . ?
H29A C29 H29C 109.5 . . ?
H29B C29 H29C 109.5 . . ?
N3 C32 C33 178.9(11) . . ?
C32 C33 H33A 109.5 . . ?
C32 C33 H33B 109.5 . . ?
C32 C33 H33C 109.5 . . ?
H33A C33 H33B 109.5 . . ?
H33A C33 H33C 109.5 . . ?
H33B C33 H33C 109.5 . . ?

loop_
_geom_bond_atom_site_label_1
_geom_bond_atom_site_label_2
_geom_bond_distance
_geom_bond_site_symmetry_2
_geom_bond_publ_flag
Er1 Zn1 3.3635(11) . ?
Er1 Zn2 3.4586(9) . ?
Er1 O2 2.343(6) . ?
Er1 O3 2.387(5) . ?
Er1 O5 2.300(5) . ?
Er1 O6 2.711(5) . ?
Er1 O8 2.349(5) . ?
Er1 O9 2.590(6) . ?
Er1 O16 2.323(5) . ?
Er1 O19 2.411(5) . ?
Er1 O20 2.432(4) . ?
Er1 H20 2.0849 . ?
Zn1 O1 2.247(7) . ?
Zn1 O2 2.033(5) . ?
Zn1 O10 1.953(6) . ?
Zn1 O11 2.000(6) . ?
Zn1 O19 2.062(5) . ?
Zn2 O4 2.057(4) . ?
Zn2 O5 2.047(4) . ?
Zn2 O7 2.053(5) . ?
Zn2 O20 2.010(4) . ?
Zn2 N2 2.034(6) . ?
Zn3 O12 1.990(8) . ?
Zn3 O13 1.941(7) . ?
Zn3 O15 1.954(7) . ?
Zn3 O19 1.931(5) . ?
Zn4 O4 1.923(4) . ?
Zn4 O17 2.028(5) . ?
Zn4 O18 1.965(5) . ?
Zn4 O20 1.939(4) 3 ?
O1 C1 1.391(12) . ?
O1 C2 1.376(13) . ?
O2 C7 1.301(10) . ?
O3 C8 1.253(9) . ?
O4 C10 1.418(8) . ?
O5 C18 1.309(8) . ?
O6 C17 1.376(10) . ?
O6 C19 1.438(9) . ?
O7 C26 1.252(9) 3 ?
O8 C28 1.222(9) 3 ?
O9 C30 1.243(9) . ?
O10 C30 1.268(10) . ?
O11 C22 1.217(11) . ?
O12 C22 1.254(13) . ?
O13 C24 1.198(13) . ?
O14 C24 1.184(14) . ?
O15 C20 1.256(10) . ?
O16 C20 1.240(10) . ?
O17 C26 1.266(8) . ?
O18 C28 1.290(9) . ?
O19 H19 0.9800 . ?
O20 Zn4 1.939(4) 3 ?
O20 H20 0.8908 . ?
N1 H1 0.8600 . ?
N1 C8 1.342(10) . ?
N1 C9 1.438(10) . ?
N2 C11 1.472(9) . ?
N2 C12 1.269(9) . ?
C30 C31 1.486(11) . ?
C1 H1A 0.9600 . ?
C1 H1B 0.9600 . ?
C1 H1C 0.9600 . ?
C2 C3 1.354(18) . ?
C2 C7 1.416(12) . ?
C3 H3 0.9300 . ?
C3 C4 1.48(2) . ?
C31 H31A 0.9600 . ?
C31 H31B 0.9600 . ?
C31 H31C 0.9600 . ?
C4 H4 0.9300 . ?
C4 C5 1.30(2) . ?
C5 H5 0.9300 . ?
C5 C6 1.446(16) . ?
C6 C7 1.402(13) . ?
C6 C8 1.476(12) . ?
C9 H9A 0.9700 . ?
C9 H9B 0.9700 . ?
C9 C10 1.542(9) 3 ?
C10 C9 1.542(9) 3 ?
C10 H10 0.9800 . ?
C10 C11 1.515(9) . ?
C11 H11A 0.9700 . ?
C11 H11B 0.9700 . ?
C12 H12 0.9300 . ?
C12 C13 1.440(11) . ?
C13 C14 1.431(10) . ?
C13 C18 1.411(10) . ?
C14 H14 0.9300 . ?
C14 C15 1.351(13) . ?
C15 H15 0.9300 . ?
C15 C16 1.392(14) . ?
C16 H16 0.9300 . ?
C16 C17 1.380(10) . ?
C17 C18 1.409(10) . ?
C19 H19A 0.9600 . ?
C19 H19B 0.9600 . ?
C19 H19C 0.9600 . ?
C20 C21 1.506(12) . ?
C21 H21A 0.9600 . ?
C21 H21B 0.9600 . ?
C21 H21C 0.9600 . ?
C22 C23 1.511(11) . ?
C23 H23A 0.9600 . ?
C23 H23B 0.9600 . ?
C23 H23C 0.9600 . ?
C24 C25 1.449(13) . ?
C25 H25A 0.9600 . ?
C25 H25B 0.9600 . ?
C25 H25C 0.9600 . ?
C26 O7 1.252(9) 3 ?
C26 C27 1.516(10) . ?
C27 H27A 0.9600 . ?
C27 H27B 0.9600 . ?
C27 H27C 0.9600 . ?
C28 O8 1.222(9) 3 ?
C28 C29 1.503(10) . ?
C29 H29A 0.9600 . ?
C29 H29B 0.9600 . ?
C29 H29C 0.9600 . ?
N3 C32 1.145(13) . ?
C32 C33 1.447(14) . ?
C33 H33A 0.9600 . ?
C33 H33B 0.9600 . ?
C33 H33C 0.9600 . ?
